data_4303164
loop_
_publ_author_name
'Yukinari Sunatsuki'
'Ryohei Kawamoto'
'Kunihiro Fujita'
'Hisashi Maruyama'
'Takayoshi Suzuki'
'Hiroyuki Ishida'
'Masaaki Kojima'
'Seiichiro Iijima'
'Naohide Matsumoto'

_publ_contact_author_address
;
  Department of Chemistry, Faculty of Science,
  Okayama University, 
  3-1-1 Tsushima-naka, 
  Okayama 700-8530, 
  Japan.
;
_publ_contact_author_email kojima@cc.okayama-u.ac.jp
_publ_contact_author_fax +81-86-251-7842
_publ_contact_author_name 'Masaaki Kojima'
_publ_contact_author_phone +81-86-251-7842
_publ_section_title
;
Structures and Spin States of Bis(tridentate)-Type Mononuclear and Triple
Helicate Dinuclear Iron(II) Complexes of Imidazole-4-carbaldehyde azine
;
_journal_name_full 'Inorganic Chemistry'
_journal_page_first 8784
_journal_page_last 8795
_journal_paper_doi 10.1021/ic900977m
_journal_volume 48
_journal_year 2009
_chemical_formula_moiety 'C20 H24 Fe N12, 2(Cl O4), H2 O '
_chemical_formula_sum 'C20 H26 Cl2 Fe N12 O9'
_chemical_formula_weight 705.25
_space_group_IT_number 14
_symmetry_cell_setting monoclinic
_symmetry_Int_Tables_number 14
_symmetry_space_group_name_Hall '-P 2yn'
_symmetry_space_group_name_H-M 'P 1 21/n 1'
_cell_angle_alpha 90.0000
_cell_angle_beta 97.9137(11)
_cell_angle_gamma 90.0000
_cell_formula_units_Z 4
_cell_length_a 9.40352(19)
_cell_length_b 25.7816(7)
_cell_length_c 11.7835(4)
_cell_measurement_reflns_used 41123
_cell_measurement_temperature 163.1
_cell_measurement_theta_max 30.1
_cell_measurement_theta_min 3.0
_cell_volume 2829.56(14)
_computing_cell_refinement PROCESS-AUTO
_computing_data_collection PROCESS-AUTO
_computing_data_reduction CrystalStructure
_computing_publication_material 'CrystalStructure 3.8'
_computing_structure_refinement SHELXL
_computing_structure_solution SIR2004
_diffrn_detector_area_resol_mean 10.00
_diffrn_measured_fraction_theta_full 0.998
_diffrn_measured_fraction_theta_max 0.998
_diffrn_measurement_device_type 'Rigaku RAXIS-RAPID'
_diffrn_measurement_method \w
_diffrn_radiation_type 'Mo K\a'
_diffrn_radiation_wavelength 0.71075
_diffrn_reflns_av_R_equivalents 0.032
_diffrn_reflns_limit_h_max 12
_diffrn_reflns_limit_h_min -11
_diffrn_reflns_limit_k_max 33
_diffrn_reflns_limit_k_min -33
_diffrn_reflns_limit_l_max 15
_diffrn_reflns_limit_l_min -15
_diffrn_reflns_number 45579
_diffrn_reflns_theta_full 27.49
_diffrn_reflns_theta_max 27.49
_exptl_absorpt_coefficient_mu 0.794
_exptl_absorpt_correction_T_max 0.788
_exptl_absorpt_correction_T_min 0.784
_exptl_absorpt_correction_type numerical
_exptl_absorpt_process_details
;
    Higashi, T. (1999). Program for Absorption Correction.
    Rigaku Corporation, Tokyo, Japan.
;
_exptl_crystal_colour black
_exptl_crystal_density_diffrn 1.655
_exptl_crystal_density_method 'not measured'
_exptl_crystal_description block
_exptl_crystal_F_000 1448.00
_exptl_crystal_size_max 0.50
_exptl_crystal_size_mid 0.30
_exptl_crystal_size_min 0.30
_refine_diff_density_max 1.59
_refine_diff_density_min -0.59
_refine_ls_extinction_method none
_refine_ls_goodness_of_fit_ref 1.030
_refine_ls_hydrogen_treatment refall
_refine_ls_number_parameters 434
_refine_ls_number_reflns 6485
_refine_ls_R_factor_gt 0.0493
_refine_ls_shift/su_max 0.0010
_refine_ls_structure_factor_coef Fsqd
_refine_ls_weighting_details 'w = 1/[\s^2^(Fo^2^)+(0.0631P)^2^+5.8846P] where P=(Fo^2^+2Fc^2^)/3'
_refine_ls_weighting_scheme calc
_refine_ls_wR_factor_ref 0.1311
_reflns_number_gt 5599
_reflns_number_total 6485
_reflns_threshold_expression F^2^>2.0\s(F^2^)
_cod_data_source_file ic900977m_si_002_5.cif
_cod_data_source_block '_1Me'.ClO4'
_cod_original_cell_volume 2829.56(13)
_cod_original_formula_sum 'C20 H26 Cl2 Fe N12 O9 '
_cod_database_code 4303164

loop_
_symmetry_equiv_pos_site_id
_symmetry_equiv_pos_as_xyz
1 +X,+Y,+Z
2 1/2-X,1/2+Y,1/2-Z
3 -X,-Y,-Z
4 1/2+X,1/2-Y,1/2+Z

loop_
_atom_site_label
_atom_site_type_symbol
_atom_site_fract_x
_atom_site_fract_y
_atom_site_fract_z
_atom_site_U_iso_or_equiv
_atom_site_adp_type
_atom_site_occupancy
_atom_site_symmetry_multiplicity
_atom_site_calc_flag
_atom_site_refinement_flags
_atom_site_disorder_assembly
_atom_site_disorder_group
Fe(1) Fe 0.97286(4) 0.116801(13) 0.29843(3) 0.01572(11) Uani 1.00 1 d . . .
Cl(1) Cl 1.30259(9) 0.31305(3) 0.29191(7) 0.03656(18) Uani 1.00 1 d . . .
Cl(2) Cl 0.49335(8) -0.01615(3) 0.23888(7) 0.03369(17) Uani 1.00 1 d . . .
O(1) O 1.4016(4) 0.27281(15) 0.2798(3) 0.0808(11) Uani 1.00 1 d . . .
O(2) O 1.3546(5) 0.35971(17) 0.2562(5) 0.129(2) Uani 1.00 1 d . . .
O(3) O 1.1665(3) 0.30174(13) 0.2286(2) 0.0646(8) Uani 1.00 1 d . . .
O(4) O 1.2833(4) 0.31547(19) 0.4101(2) 0.0923(13) Uani 1.00 1 d . . .
O(5) O 0.5561(4) -0.04539(14) 0.1526(3) 0.0819(11) Uani 1.00 1 d . . .
O(6) O 0.5238(3) -0.04154(17) 0.3452(3) 0.0825(11) Uani 1.00 1 d . . .
O(7) O 0.3417(2) -0.01423(13) 0.2045(2) 0.0554(7) Uani 1.00 1 d . . .
O(8) O 0.5492(3) 0.03465(13) 0.2409(3) 0.0670(8) Uani 1.00 1 d . . .
O(9) O 0.5236(3) 0.13972(13) -0.0361(2) 0.0565(7) Uani 1.00 1 d . . .
N(1) N 1.3261(2) 0.14721(10) 0.1275(2) 0.0268(5) Uani 1.00 1 d . . .
N(2) N 1.1368(2) 0.13242(8) 0.21385(18) 0.0210(4) Uani 1.00 1 d . . .
N(3) N 0.8918(2) 0.17759(9) 0.2117(2) 0.0278(5) Uani 1.00 1 d . . .
N(4) N 0.7613(2) 0.20312(10) 0.2072(2) 0.0294(5) Uani 1.00 1 d . . .
N(5) N 0.8021(2) 0.11033(8) 0.37571(19) 0.0198(4) Uani 1.00 1 d . . .
N(6) N 0.6467(2) 0.09254(10) 0.4935(2) 0.0286(5) Uani 1.00 1 d . . .
N(7) N 1.1502(2) 0.21253(9) 0.56074(19) 0.0230(4) Uani 1.00 1 d . . .
N(8) N 1.0627(2) 0.15779(9) 0.42773(18) 0.0209(4) Uani 1.00 1 d . . .
N(9) N 1.0730(5) 0.0632(2) 0.3973(5) 0.0166(11) Uani 0.57 1 d P . .
N(10) N 1.0952(4) 0.01082(14) 0.3800(3) 0.0226(11) Uani 0.57 1 d P . .
N(11) N 1.1290(5) 0.03703(19) 0.4615(4) 0.0178(14) Uani 0.43 1 d P . .
N(12) N 1.0513(7) 0.0500(2) 0.3557(6) 0.0154(14) Uani 0.43 1 d P . .
N(13) N 0.8964(2) 0.06815(9) 0.1797(2) 0.0245(4) Uani 1.00 1 d . . .
N(14) N 0.7965(2) 0.02537(10) 0.0299(2) 0.0291(5) Uani 1.00 1 d . . .
C(1) C 1.2666(3) 0.11641(11) 0.2021(2) 0.0260(5) Uani 1.00 1 d . . .
C(2) C 1.2288(3) 0.18458(11) 0.0888(2) 0.0233(5) Uani 1.00 1 d . . .
C(3) C 1.2575(3) 0.22597(12) 0.0074(2) 0.0335(6) Uani 1.00 1 d . . .
C(4) C 1.1110(2) 0.17521(10) 0.1431(2) 0.0199(5) Uani 1.00 1 d . . .
C(5) C 0.9751(3) 0.19969(11) 0.1412(2) 0.0249(5) Uani 1.00 1 d . . .
C(6) C 0.6793(3) 0.18681(11) 0.2787(2) 0.0259(5) Uani 1.00 1 d . . .
C(7) C 0.6910(2) 0.14624(10) 0.3615(2) 0.0190(4) Uani 1.00 1 d . . .
C(8) C 0.5939(2) 0.13518(11) 0.4366(2) 0.0235(5) Uani 1.00 1 d . . .
C(9) C 0.4609(3) 0.16204(14) 0.4606(2) 0.0341(6) Uani 1.00 1 d . . .
C(10) C 0.7712(3) 0.07865(11) 0.4547(2) 0.0268(5) Uani 1.00 1 d . . .
C(11) C 1.0807(2) 0.20681(11) 0.4527(2) 0.0244(5) Uani 1.00 1 d . . .
C(12) C 1.1786(2) 0.16486(10) 0.6071(2) 0.0204(5) Uani 1.00 1 d . . .
C(13) C 1.2549(3) 0.15695(13) 0.7241(2) 0.0326(6) Uani 1.00 1 d . . .
C(14) C 1.1249(2) 0.13062(10) 0.5228(2) 0.0188(4) Uani 1.00 1 d . . .
C(15) C 1.1318(10) 0.0788(4) 0.4992(6) 0.0187(15) Uani 0.57 1 d P . .
C(16) C 1.0365(9) -0.0082(2) 0.2858(7) 0.0204(14) Uani 0.57 1 d P . .
C(17) C 1.1548(14) 0.0728(5) 0.5347(9) 0.0165(19) Uani 0.43 1 d P . .
C(18) C 1.0237(12) 0.0103(3) 0.2887(10) 0.0184(19) Uani 0.43 1 d P . .
C(19) C 0.9395(2) 0.01695(10) 0.1890(2) 0.0215(5) Uani 1.00 1 d . . .
C(20) C 0.8767(3) -0.00994(10) 0.0945(2) 0.0229(5) Uani 1.00 1 d . . .
C(21) C 0.8837(3) -0.06525(11) 0.0625(2) 0.0309(6) Uani 1.00 1 d . . .
C(22) C 0.8103(3) 0.07175(12) 0.0836(2) 0.0319(6) Uani 1.00 1 d . . .
H(1) H 1.3127 0.0873 0.2406 0.031 Uiso 1.00 1 c R . .
H(2) H 1.4125 0.1436 0.1076 0.032 Uiso 1.00 1 c R . .
H(3) H 1.3248 0.2130 -0.0425 0.040 Uiso 1.00 1 c R . .
H(4) H 1.2993 0.2561 0.0502 0.040 Uiso 1.00 1 c R . .
H(5) H 1.1674 0.2360 -0.0393 0.040 Uiso 1.00 1 c R . .
H(6) H 0.9459 0.2289 0.0945 0.030 Uiso 1.00 1 c R . .
H(7) H 0.5925 0.2059 0.2754 0.031 Uiso 1.00 1 c R . .
H(8) H 0.4678 0.1991 0.4436 0.041 Uiso 1.00 1 c R . .
H(9) H 0.4500 0.1575 0.5415 0.041 Uiso 1.00 1 c R . .
H(10) H 0.3776 0.1472 0.4125 0.041 Uiso 1.00 1 c R . .
H(11) H 0.6073 0.0763 0.5470 0.034 Uiso 1.00 1 c R . .
H(12) H 0.8282 0.0496 0.4818 0.032 Uiso 1.00 1 c R . .
H(13) H 1.0496 0.2346 0.4024 0.029 Uiso 1.00 1 c R . .
H(14) H 1.1730 0.2423 0.5951 0.028 Uiso 1.00 1 c R . .
H(15) H 1.2349 0.1861 0.7729 0.039 Uiso 1.00 1 c R . .
H(16) H 1.3584 0.1548 0.7214 0.039 Uiso 1.00 1 c R . .
H(17) H 1.2218 0.1247 0.7558 0.039 Uiso 1.00 1 c R . .
H(22) H 0.9780 -0.0794 0.0930 0.037 Uiso 1.00 1 c R . .
H(23) H 0.8690 -0.0685 -0.0212 0.037 Uiso 1.00 1 c R . .
H(24) H 0.8086 -0.0846 0.0943 0.037 Uiso 1.00 1 c R . .
H(25) H 0.7439 0.0192 -0.0364 0.035 Uiso 1.00 1 c R . .
H(26) H 0.7635 0.1027 0.0551 0.038 Uiso 1.00 1 c R . .
H(27) H 0.5751 0.1581 0.0167 0.020 Uiso 1.00 1 c R . .
H(28) H 0.5104 0.1080 -0.0724 0.020 Uiso 1.00 1 c R . .
H(18) H 1.1771 0.0550 0.5543 0.022 Uiso 0.57 1 c R . .
H(19) H 1.0568 -0.0438 0.2746 0.025 Uiso 0.57 1 c R . .
H(20) H 1.1997 0.0620 0.6081 0.020 Uiso 0.43 1 c R . .
H(21) H 1.0626 -0.0229 0.3102 0.022 Uiso 0.43 1 c R . .

loop_
_atom_site_aniso_label
_atom_site_aniso_U_11
_atom_site_aniso_U_22
_atom_site_aniso_U_33
_atom_site_aniso_U_12
_atom_site_aniso_U_13
_atom_site_aniso_U_23
Fe(1) 0.01913(19) 0.01138(17) 0.01573(18) 0.00179(13) -0.00092(13) -0.00001(12)
Cl(1) 0.0395(4) 0.0312(3) 0.0373(4) 0.0025(3) -0.0008(3) -0.0010(3)
Cl(2) 0.0273(3) 0.0380(4) 0.0349(3) -0.0010(2) 0.0014(2) 0.0077(3)
O(1) 0.074(2) 0.082(2) 0.084(2) 0.0437(19) 0.0026(18) -0.0068(19)
O(2) 0.097(3) 0.072(2) 0.210(5) -0.030(2) -0.012(3) 0.064(3)
O(3) 0.0546(17) 0.0665(19) 0.0659(19) 0.0031(14) -0.0159(14) -0.0189(15)
O(4) 0.095(2) 0.135(3) 0.0420(17) 0.041(2) -0.0056(17) -0.021(2)
O(5) 0.099(2) 0.063(2) 0.098(2) 0.0062(19) 0.062(2) -0.0075(19)
O(6) 0.0555(18) 0.128(3) 0.063(2) 0.007(2) 0.0043(15) 0.054(2)
O(7) 0.0336(13) 0.076(2) 0.0525(16) 0.0011(13) -0.0074(11) -0.0042(14)
O(8) 0.069(2) 0.0563(18) 0.075(2) -0.0264(15) 0.0061(16) -0.0093(16)
O(9) 0.0436(14) 0.082(2) 0.0446(15) 0.0144(14) 0.0089(11) -0.0061(14)
N(1) 0.0240(11) 0.0302(12) 0.0266(11) 0.0019(9) 0.0047(9) -0.0046(9)
N(2) 0.0297(11) 0.0169(9) 0.0160(9) -0.0027(8) 0.0015(8) -0.0024(8)
N(3) 0.0347(13) 0.0199(11) 0.0259(11) 0.0057(9) -0.0059(9) -0.0010(9)
N(4) 0.0308(12) 0.0263(12) 0.0308(12) 0.0057(10) 0.0032(10) 0.0025(10)
N(5) 0.0198(10) 0.0163(9) 0.0221(10) 0.0013(8) -0.0015(8) -0.0034(8)
N(6) 0.0318(12) 0.0297(12) 0.0244(11) -0.0045(10) 0.0037(9) 0.0070(9)
N(7) 0.0254(11) 0.0190(10) 0.0239(11) -0.0032(8) 0.0011(8) -0.0058(8)
N(8) 0.0186(10) 0.0269(11) 0.0172(10) -0.0026(8) 0.0025(8) -0.0025(8)
N(9) 0.016(2) 0.015(2) 0.019(2) -0.0001(17) 0.002(2) 0.0004(19)
N(10) 0.033(2) 0.0128(19) 0.021(2) 0.0033(15) 0.0002(16) 0.0006(14)
N(11) 0.020(2) 0.015(2) 0.016(2) 0.0002(19) -0.0032(19) 0.0022(19)
N(12) 0.017(2) 0.014(3) 0.014(3) -0.001(2) 0.000(2) -0.001(2)
N(13) 0.0239(11) 0.0206(10) 0.0291(11) -0.0022(8) 0.0042(9) -0.0092(9)
N(14) 0.0314(12) 0.0270(12) 0.0258(11) -0.0023(10) -0.0073(9) -0.0049(9)
C(1) 0.0309(14) 0.0227(12) 0.0225(12) 0.0022(10) -0.0027(10) -0.0035(10)
C(2) 0.0262(13) 0.0232(12) 0.0209(12) -0.0017(10) 0.0048(10) -0.0048(10)
C(3) 0.0405(16) 0.0325(15) 0.0311(15) -0.0053(13) 0.0174(13) 0.0031(12)
C(4) 0.0268(13) 0.0158(11) 0.0178(11) -0.0028(9) 0.0052(9) -0.0002(9)
C(5) 0.0248(13) 0.0237(12) 0.0273(13) -0.0021(10) 0.0071(10) -0.0049(10)
C(6) 0.0324(14) 0.0226(12) 0.0238(13) -0.0044(11) 0.0076(11) -0.0028(10)
C(7) 0.0170(11) 0.0183(11) 0.0216(11) 0.0005(9) 0.0026(9) -0.0029(9)
C(8) 0.0226(12) 0.0258(12) 0.0220(12) -0.0019(10) 0.0028(10) -0.0008(10)
C(9) 0.0244(14) 0.0434(17) 0.0368(16) 0.0001(12) 0.0126(12) -0.0026(13)
C(10) 0.0280(13) 0.0223(12) 0.0283(13) 0.0028(10) -0.0030(11) 0.0023(10)
C(11) 0.0231(12) 0.0244(13) 0.0250(13) -0.0001(10) 0.0008(10) -0.0007(10)
C(12) 0.0203(11) 0.0230(12) 0.0180(11) -0.0021(9) 0.0033(9) -0.0051(9)
C(13) 0.0417(17) 0.0347(15) 0.0194(13) -0.0046(13) -0.0033(11) -0.0031(11)
C(14) 0.0180(11) 0.0209(11) 0.0177(11) -0.0035(9) 0.0030(9) -0.0028(9)
C(15) 0.024(3) 0.020(3) 0.012(4) 0.001(2) 0.002(3) 0.009(3)
C(16) 0.031(3) 0.012(3) 0.018(2) 0.005(3) -0.000(2) 0.000(3)
C(17) 0.024(4) 0.014(3) 0.010(5) 0.001(3) -0.000(3) 0.006(3)
C(18) 0.022(3) 0.008(4) 0.027(3) 0.008(3) 0.007(2) 0.004(4)
C(19) 0.0245(12) 0.0208(12) 0.0198(12) -0.0031(10) 0.0044(9) -0.0056(9)
C(20) 0.0278(13) 0.0215(12) 0.0197(12) -0.0035(10) 0.0039(10) -0.0040(9)
C(21) 0.0446(17) 0.0213(13) 0.0275(14) -0.0061(12) 0.0077(12) -0.0093(11)
C(22) 0.0298(14) 0.0249(14) 0.0388(16) 0.0035(11) -0.0035(12) -0.0061(12)

loop_
_atom_type_symbol
_atom_type_description
_atom_type_scat_dispersion_real
_atom_type_scat_dispersion_imag
_atom_type_scat_source
C C 0.003 0.002
;
International Tables for Crystallography
(1992, Vol. C, Tables 4.2.6.8 and 6.1.1.4)
;
H H 0.000 0.000
;
International Tables for Crystallography
(1992, Vol. C, Table 6.1.1.4)
;
N N 0.006 0.003
;
International Tables for Crystallography
(1992, Vol. C, Tables 4.2.6.8 and 6.1.1.4)
;
Fe Fe 0.346 0.844
;
International Tables for Crystallography
(1992, Vol. C, Tables 4.2.6.8 and 6.1.1.4)
;
Cl Cl 0.148 0.159
;
International Tables for Crystallography
(1992, Vol. C, Tables 4.2.6.8 and 6.1.1.4)
;
O O 0.011 0.006
;
International Tables for Crystallography
(1992, Vol. C, Tables 4.2.6.8 and 6.1.1.4)
;

loop_
_geom_angle_atom_site_label_1
_geom_angle_atom_site_label_2
_geom_angle_atom_site_label_3
_geom_angle
_geom_angle_publ_flag
_geom_angle_site_symmetry_1
_geom_angle_site_symmetry_2
_geom_angle_site_symmetry_3
N(2) Fe(1) N(3) 81.36(9) yes . . .
N(2) Fe(1) N(5) 172.61(8) yes . . .
N(2) Fe(1) N(8) 89.98(9) yes . . .
N(2) Fe(1) N(9) 95.63(17) yes . . .
N(2) Fe(1) N(12) 94.0(2) yes . . .
N(2) Fe(1) N(13) 90.31(9) yes . . .
N(3) Fe(1) N(5) 91.47(9) yes . . .
N(3) Fe(1) N(8) 93.97(9) yes . . .
N(3) Fe(1) N(9) 171.73(16) yes . . .
N(3) Fe(1) N(12) 169.0(2) yes . . .
N(3) Fe(1) N(13) 93.54(9) yes . . .
N(5) Fe(1) N(8) 88.71(9) yes . . .
N(5) Fe(1) N(9) 91.23(17) yes . . .
N(5) Fe(1) N(12) 93.4(2) yes . . .
N(5) Fe(1) N(13) 91.94(9) yes . . .
N(8) Fe(1) N(9) 78.27(17) yes . . .
N(8) Fe(1) N(12) 96.0(2) yes . . .
N(8) Fe(1) N(13) 172.44(9) yes . . .
N(9) Fe(1) N(13) 94.19(17) yes . . .
N(12) Fe(1) N(13) 76.4(2) yes . . .
O(1) Cl(1) O(2) 110.0(2) yes . . .
O(1) Cl(1) O(3) 110.8(2) yes . . .
O(1) Cl(1) O(4) 107.7(2) yes . . .
O(2) Cl(1) O(3) 110.4(2) yes . . .
O(2) Cl(1) O(4) 110.8(3) yes . . .
O(3) Cl(1) O(4) 107.2(2) yes . . .
O(5) Cl(2) O(6) 109.2(2) yes . . .
O(5) Cl(2) O(7) 107.8(2) yes . . .
O(5) Cl(2) O(8) 107.9(2) yes . . .
O(6) Cl(2) O(7) 109.94(19) yes . . .
O(6) Cl(2) O(8) 112.8(2) yes . . .
O(7) Cl(2) O(8) 109.11(19) yes . . .
C(1) N(1) C(2) 108.1(2) yes . . .
Fe(1) N(2) C(1) 141.69(18) yes . . .
Fe(1) N(2) C(4) 112.31(17) yes . . .
C(1) N(2) C(4) 106.0(2) yes . . .
Fe(1) N(3) N(4) 132.5(2) yes . . .
Fe(1) N(3) C(5) 116.24(19) yes . . .
N(4) N(3) C(5) 111.3(2) yes . . .
N(3) N(4) C(6) 115.2(2) yes . . .
Fe(1) N(5) C(7) 122.57(17) yes . . .
Fe(1) N(5) C(10) 131.59(19) yes . . .
C(7) N(5) C(10) 105.5(2) yes . . .
C(8) N(6) C(10) 108.8(2) yes . . .
C(11) N(7) C(12) 108.8(2) yes . . .
Fe(1) N(8) C(11) 137.00(18) yes . . .
Fe(1) N(8) C(14) 116.67(17) yes . . .
C(11) N(8) C(14) 106.3(2) yes . . .
Fe(1) N(9) N(10) 131.9(3) yes . . .
Fe(1) N(9) C(15) 115.8(5) yes . . .
N(10) N(9) C(15) 112.3(6) yes . . .
N(9) N(10) C(16) 116.7(4) yes . . .
N(12) N(11) C(17) 117.5(7) yes . . .
Fe(1) N(12) N(11) 130.2(5) yes . . .
Fe(1) N(12) C(18) 116.8(6) yes . . .
N(11) N(12) C(18) 112.9(7) yes . . .
Fe(1) N(13) C(19) 118.97(17) yes . . .
Fe(1) N(13) C(22) 134.8(2) yes . . .
C(19) N(13) C(22) 106.2(2) yes . . .
C(20) N(14) C(22) 108.8(2) yes . . .
N(1) C(1) N(2) 110.8(2) yes . . .
N(1) C(2) C(3) 123.4(2) yes . . .
N(1) C(2) C(4) 105.5(2) yes . . .
C(3) C(2) C(4) 131.1(2) yes . . .
N(2) C(4) C(2) 109.6(2) yes . . .
N(2) C(4) C(5) 116.5(2) yes . . .
C(2) C(4) C(5) 134.0(2) yes . . .
N(3) C(5) C(4) 113.6(2) yes . . .
N(4) C(6) C(7) 133.7(2) yes . . .
N(5) C(7) C(6) 123.9(2) yes . . .
N(5) C(7) C(8) 109.7(2) yes . . .
C(6) C(7) C(8) 126.4(2) yes . . .
N(6) C(8) C(7) 104.8(2) yes . . .
N(6) C(8) C(9) 123.1(2) yes . . .
C(7) C(8) C(9) 132.0(2) yes . . .
N(5) C(10) N(6) 111.2(2) yes . . .
N(7) C(11) N(8) 110.4(2) yes . . .
N(7) C(12) C(13) 123.0(2) yes . . .
N(7) C(12) C(14) 105.0(2) yes . . .
C(13) C(12) C(14) 132.0(2) yes . . .
N(8) C(14) C(12) 109.5(2) yes . . .
N(8) C(14) C(15) 110.9(3) yes . . .
N(8) C(14) C(17) 128.7(4) yes . . .
C(12) C(14) C(15) 138.8(3) yes . . .
C(12) C(14) C(17) 121.3(4) yes . . .
N(9) C(15) C(14) 117.2(7) yes . . .
N(10) C(16) C(19) 129.9(6) yes . . .
N(11) C(17) C(14) 129.6(8) yes . . .
N(12) C(18) C(19) 118.6(7) yes . . .
N(13) C(19) C(16) 127.8(3) yes . . .
N(13) C(19) C(18) 109.0(4) yes . . .
N(13) C(19) C(20) 109.2(2) yes . . .
C(16) C(19) C(20) 123.0(3) yes . . .
C(18) C(19) C(20) 141.7(4) yes . . .
N(14) C(20) C(19) 105.2(2) yes . . .
N(14) C(20) C(21) 123.2(2) yes . . .
C(19) C(20) C(21) 131.6(2) yes . . .
N(13) C(22) N(14) 110.6(2) yes . . .
H(27) O(9) H(28) 146.7 no . . .
C(1) N(1) H(2) 125.9 no . . .
C(2) N(1) H(2) 125.9 no . . .
C(8) N(6) H(11) 125.6 no . . .
C(10) N(6) H(11) 125.6 no . . .
C(11) N(7) H(14) 125.6 no . . .
C(12) N(7) H(14) 125.6 no . . .
C(20) N(14) H(25) 125.6 no . . .
C(22) N(14) H(25) 125.6 no . . .
N(1) C(1) H(1) 124.6 no . . .
N(2) C(1) H(1) 124.6 no . . .
C(2) C(3) H(3) 109.5 no . . .
C(2) C(3) H(4) 109.5 no . . .
C(2) C(3) H(5) 109.5 no . . .
H(3) C(3) H(4) 109.5 no . . .
H(3) C(3) H(5) 109.5 no . . .
H(4) C(3) H(5) 109.5 no . . .
N(3) C(5) H(6) 123.2 no . . .
C(4) C(5) H(6) 123.2 no . . .
N(4) C(6) H(7) 113.2 no . . .
C(7) C(6) H(7) 113.1 no . . .
C(8) C(9) H(8) 109.5 no . . .
C(8) C(9) H(9) 109.5 no . . .
C(8) C(9) H(10) 109.5 no . . .
H(8) C(9) H(9) 109.5 no . . .
H(8) C(9) H(10) 109.5 no . . .
H(9) C(9) H(10) 109.5 no . . .
N(5) C(10) H(12) 124.4 no . . .
N(6) C(10) H(12) 124.4 no . . .
N(7) C(11) H(13) 124.8 no . . .
N(8) C(11) H(13) 124.8 no . . .
C(12) C(13) H(15) 109.5 no . . .
C(12) C(13) H(16) 109.5 no . . .
C(12) C(13) H(17) 109.5 no . . .
H(15) C(13) H(16) 109.5 no . . .
H(15) C(13) H(17) 109.5 no . . .
H(16) C(13) H(17) 109.5 no . . .
N(9) C(15) H(18) 121.4 no . . .
C(14) C(15) H(18) 121.4 no . . .
N(10) C(16) H(19) 115.0 no . . .
C(19) C(16) H(19) 115.0 no . . .
N(11) C(17) H(20) 115.2 no . . .
C(14) C(17) H(20) 115.2 no . . .
N(12) C(18) H(21) 120.7 no . . .
C(19) C(18) H(21) 120.7 no . . .
C(20) C(21) H(22) 109.5 no . . .
C(20) C(21) H(23) 109.5 no . . .
C(20) C(21) H(24) 109.5 no . . .
H(22) C(21) H(23) 109.5 no . . .
H(22) C(21) H(24) 109.5 no . . .
H(23) C(21) H(24) 109.5 no . . .
N(13) C(22) H(26) 124.7 no . . .
N(14) C(22) H(26) 124.7 no . . .

loop_
_geom_bond_atom_site_label_1
_geom_bond_atom_site_label_2
_geom_bond_distance
_geom_bond_publ_flag
_geom_bond_site_symmetry_1
_geom_bond_site_symmetry_2
Fe(1) N(2) 1.989(2) yes . .
Fe(1) N(3) 1.966(2) yes . .
Fe(1) N(5) 1.959(2) yes . .
Fe(1) N(8) 1.949(2) yes . .
Fe(1) N(9) 1.962(5) yes . .
Fe(1) N(12) 1.956(7) yes . .
Fe(1) N(13) 1.942(2) yes . .
Cl(1) O(1) 1.414(3) yes . .
Cl(1) O(2) 1.386(4) yes . .
Cl(1) O(3) 1.420(3) yes . .
Cl(1) O(4) 1.430(3) yes . .
Cl(2) O(5) 1.455(4) yes . .
Cl(2) O(6) 1.408(3) yes . .
Cl(2) O(7) 1.429(2) yes . .
Cl(2) O(8) 1.410(3) yes . .
N(1) C(1) 1.361(3) yes . .
N(1) C(2) 1.363(3) yes . .
N(2) C(1) 1.314(3) yes . .
N(2) C(4) 1.384(3) yes . .
N(3) N(4) 1.387(3) yes . .
N(3) C(5) 1.345(3) yes . .
N(4) C(6) 1.288(4) yes . .
N(5) C(7) 1.389(3) yes . .
N(5) C(10) 1.301(3) yes . .
N(6) C(8) 1.347(3) yes . .
N(6) C(10) 1.362(4) yes . .
N(7) C(11) 1.356(3) yes . .
N(7) C(12) 1.357(3) yes . .
N(8) C(11) 1.303(3) yes . .
N(8) C(14) 1.381(3) yes . .
N(9) N(10) 1.386(6) yes . .
N(9) C(15) 1.314(9) yes . .
N(10) C(16) 1.268(9) yes . .
N(11) N(12) 1.396(8) yes . .
N(11) C(17) 1.264(13) yes . .
N(12) C(18) 1.298(12) yes . .
N(13) C(19) 1.381(3) yes . .
N(13) C(22) 1.302(3) yes . .
N(14) C(20) 1.349(3) yes . .
N(14) C(22) 1.351(4) yes . .
C(2) C(3) 1.484(4) yes . .
C(2) C(4) 1.375(4) yes . .
C(4) C(5) 1.423(3) yes . .
C(6) C(7) 1.425(3) yes . .
C(7) C(8) 1.386(3) yes . .
C(8) C(9) 1.490(4) yes . .
C(12) C(13) 1.478(3) yes . .
C(12) C(14) 1.372(3) yes . .
C(14) C(15) 1.369(10) yes . .
C(14) C(17) 1.519(13) yes . .
C(16) C(19) 1.505(8) yes . .
C(18) C(19) 1.334(11) yes . .
C(19) C(20) 1.374(3) yes . .
C(20) C(21) 1.479(3) yes . .
O(9) H(27) 0.874 no . .
O(9) H(28) 0.923 no . .
N(1) H(2) 0.880 no . .
N(6) H(11) 0.880 no . .
N(7) H(14) 0.880 no . .
N(14) H(25) 0.880 no . .
C(1) H(1) 0.950 no . .
C(3) H(3) 0.980 no . .
C(3) H(4) 0.980 no . .
C(3) H(5) 0.980 no . .
C(5) H(6) 0.950 no . .
C(6) H(7) 0.950 no . .
C(9) H(8) 0.980 no . .
C(9) H(9) 0.980 no . .
C(9) H(10) 0.980 no . .
C(10) H(12) 0.950 no . .
C(11) H(13) 0.950 no . .
C(13) H(15) 0.980 no . .
C(13) H(16) 0.980 no . .
C(13) H(17) 0.980 no . .
C(15) H(18) 0.950 no . .
C(16) H(19) 0.950 no . .
C(17) H(20) 0.950 no . .
C(18) H(21) 0.950 no . .
C(21) H(22) 0.980 no . .
C(21) H(23) 0.980 no . .
C(21) H(24) 0.980 no . .
C(22) H(26) 0.950 no . .

loop_
_geom_contact_atom_site_label_1
_geom_contact_atom_site_label_2
_geom_contact_distance
_geom_contact_publ_flag
_geom_contact_site_symmetry_1
_geom_contact_site_symmetry_2
O(1) C(2) 3.446(4) ? . .
O(1) C(3) 3.522(4) ? . .
O(1) C(6) 3.427(4) ? . 1_655
O(1) C(9) 3.560(5) ? . 1_655
O(2) C(21) 3.595(5) ? . 2_755
O(3) O(9) 3.577(4) ? . 4_555
O(3) C(2) 3.528(4) ? . .
O(3) C(3) 3.458(4) ? . .
O(3) C(4) 3.433(4) ? . .
O(3) C(5) 3.273(4) ? . .
O(3) C(9) 3.591(4) ? . 4_554
O(4) O(9) 2.851(5) ? . 4_555
O(4) N(3) 3.564(4) ? . 4_555
O(4) N(4) 3.567(4) ? . 4_555
O(4) N(7) 3.518(5) ? . .
O(4) C(5) 3.077(4) ? . 4_555
O(4) C(11) 3.463(5) ? . .
O(4) C(22) 3.543(5) ? . 4_555
O(5) O(9) 2.842(4) ? . 3_655
O(5) N(14) 3.381(4) ? . .
O(5) C(13) 3.582(4) ? . 3_756
O(5) C(20) 3.310(5) ? . .
O(5) C(21) 3.432(5) ? . .
O(6) N(6) 2.958(4) ? . 3_656
O(6) C(17) 3.257(12) ? . 3_756
O(7) N(10) 3.374(5) ? . 1_455
O(7) N(14) 2.900(3) ? . 3_655
O(7) C(1) 3.441(4) ? . 1_455
O(7) C(16) 3.152(9) ? . 1_455
O(7) C(18) 3.338(12) ? . 1_455
O(8) N(5) 3.308(3) ? . .
O(8) N(6) 3.343(4) ? . .
O(8) N(13) 3.546(4) ? . .
O(8) C(1) 3.373(4) ? . 1_455
O(8) C(7) 3.399(4) ? . .
O(8) C(8) 3.456(4) ? . .
O(8) C(10) 3.247(4) ? . .
O(8) C(22) 3.411(4) ? . .
O(9) O(3) 3.577(4) ? . 4_454
O(9) O(4) 2.851(5) ? . 4_454
O(9) O(5) 2.842(4) ? . 3_655
O(9) N(1) 2.861(3) ? . 1_455
O(9) C(2) 3.509(4) ? . 1_455
O(9) C(3) 3.438(4) ? . 1_455
O(9) C(13) 3.549(3) ? . 1_454
O(9) C(22) 3.359(4) ? . .
N(1) O(9) 2.861(3) ? . 1_655
N(1) C(21) 3.486(3) ? . 3_755
N(3) O(4) 3.564(4) ? . 4_454
N(4) O(4) 3.567(4) ? . 4_454
N(4) N(7) 2.882(3) ? . 4_454
N(5) O(8) 3.308(3) ? . .
N(6) O(6) 2.958(4) ? . 3_656
N(6) O(8) 3.343(4) ? . .
N(7) O(4) 3.518(5) ? . .
N(7) N(4) 2.882(3) ? . 4_555
N(7) C(9) 3.546(4) ? . 1_655
N(10) O(7) 3.374(5) ? . 1_655
N(10) N(10) 3.593(6) ? . 3_756
N(10) N(11) 3.246(6) ? . 3_756
N(10) C(10) 3.165(4) ? . 3_756
N(10) C(15) 3.571(10) ? . 3_756
N(10) C(17) 3.441(13) ? . 3_756
N(11) N(10) 3.246(6) ? . 3_756
N(11) N(11) 3.310(7) ? . 3_756
N(11) C(10) 3.240(5) ? . 3_756
N(13) O(8) 3.546(4) ? . .
N(14) O(5) 3.381(4) ? . .
N(14) O(7) 2.900(3) ? . 3_655
N(14) C(21) 3.491(4) ? . 3_755
C(1) O(7) 3.441(4) ? . 1_655
C(1) O(8) 3.373(4) ? . 1_655
C(1) C(9) 3.531(4) ? . 1_655
C(1) C(21) 3.499(4) ? . 3_755
C(2) O(1) 3.446(4) ? . .
C(2) O(3) 3.528(4) ? . .
C(2) O(9) 3.509(4) ? . 1_655
C(3) O(1) 3.522(4) ? . .
C(3) O(3) 3.458(4) ? . .
C(3) O(9) 3.438(4) ? . 1_655
C(3) C(6) 3.509(4) ? . 4_554
C(4) O(3) 3.433(4) ? . .
C(5) O(3) 3.273(4) ? . .
C(5) O(4) 3.077(4) ? . 4_454
C(6) O(1) 3.427(4) ? . 1_455
C(6) C(3) 3.509(4) ? . 4_455
C(7) O(8) 3.399(4) ? . .
C(8) O(8) 3.456(4) ? . .
C(9) O(1) 3.560(5) ? . 1_455
C(9) O(3) 3.591(4) ? . 4_455
C(9) N(7) 3.546(4) ? . 1_455
C(9) C(1) 3.531(4) ? . 1_455
C(9) C(12) 3.361(4) ? . 1_455
C(9) C(14) 3.438(4) ? . 1_455
C(10) O(8) 3.247(4) ? . .
C(10) N(10) 3.165(4) ? . 3_756
C(10) N(11) 3.240(5) ? . 3_756
C(11) O(4) 3.463(5) ? . .
C(12) C(9) 3.361(4) ? . 1_655
C(13) O(5) 3.582(4) ? . 3_756
C(13) O(9) 3.549(3) ? . 1_656
C(14) C(9) 3.438(4) ? . 1_655
C(15) N(10) 3.571(10) ? . 3_756
C(16) O(7) 3.152(9) ? . 1_655
C(16) C(17) 3.396(15) ? . 3_756
C(17) O(6) 3.257(12) ? . 3_756
C(17) N(10) 3.441(13) ? . 3_756
C(17) C(16) 3.396(15) ? . 3_756
C(17) C(18) 3.563(17) ? . 3_756
C(18) O(7) 3.338(12) ? . 1_655
C(18) C(17) 3.563(17) ? . 3_756
C(20) O(5) 3.310(5) ? . .
C(20) C(20) 3.468(4) ? . 3_755
C(21) O(2) 3.595(5) ? . 2_745
C(21) O(5) 3.432(5) ? . .
C(21) N(1) 3.486(3) ? . 3_755
C(21) N(14) 3.491(4) ? . 3_755
C(21) C(1) 3.499(4) ? . 3_755
C(21) C(22) 3.555(4) ? . 3_755
C(22) O(4) 3.543(5) ? . 4_454
C(22) O(8) 3.411(4) ? . .
C(22) O(9) 3.359(4) ? . .
C(22) C(21) 3.555(4) ? . 3_755
Cl(1) H(4) 3.200 ? . .
Cl(1) H(13) 3.507 ? . .
Cl(2) H(1) 3.163 ? . 1_455
Cl(2) H(11) 3.213 ? . 3_656
Cl(2) H(25) 3.035 ? . 3_655
Cl(2) H(28) 3.072 ? . 3_655
Cl(2) H(20) 3.398 ? . 3_756
O(1) H(4) 2.777 ? . .
O(1) H(5) 3.061 ? . 4_555
O(1) H(7) 2.495 ? . 1_655
O(1) H(8) 2.719 ? . 1_655
O(1) H(14) 3.596 ? . 4_554
O(1) H(15) 3.320 ? . 4_554
O(2) H(4) 3.597 ? . .
O(2) H(11) 3.554 ? . 4_554
O(2) H(17) 3.478 ? . 4_554
O(2) H(22) 2.708 ? . 2_755
O(2) H(19) 2.664 ? . 2_755
O(2) H(21) 3.248 ? . 2_755
O(3) H(4) 2.842 ? . .
O(3) H(5) 3.583 ? . .
O(3) H(6) 3.070 ? . .
O(3) H(9) 2.978 ? . 4_554
O(3) H(13) 3.004 ? . .
O(3) H(16) 3.096 ? . 4_454
O(4) H(6) 2.729 ? . 4_555
O(4) H(8) 3.461 ? . 1_655
O(4) H(13) 3.022 ? . .
O(4) H(14) 3.164 ? . .
O(4) H(22) 3.524 ? . 2_755
O(4) H(26) 2.737 ? . 4_555
O(4) H(27) 2.560 ? . 4_555
O(4) H(28) 3.266 ? . 4_555
O(5) H(16) 3.238 ? . 3_756
O(5) H(17) 3.014 ? . 3_756
O(5) H(24) 2.753 ? . .
O(5) H(25) 3.454 ? . .
O(5) H(25) 3.037 ? . 3_655
O(5) H(28) 1.930 ? . 3_655
O(5) H(20) 3.410 ? . 3_756
O(6) H(9) 3.270 ? . 3_656
O(6) H(11) 2.090 ? . 3_656
O(6) H(16) 3.258 ? . 3_756
O(6) H(17) 3.538 ? . 3_756
O(6) H(18) 2.918 ? . 3_756
O(6) H(20) 2.636 ? . 3_756
O(7) H(1) 2.671 ? . 1_455
O(7) H(11) 3.314 ? . 3_656
O(7) H(23) 3.457 ? . 3_655
O(7) H(25) 2.036 ? . 3_655
O(7) H(28) 3.286 ? . 3_655
O(7) H(19) 3.007 ? . 1_455
O(7) H(21) 3.064 ? . 1_455
O(8) H(1) 2.604 ? . 1_455
O(8) H(2) 3.385 ? . 1_455
O(9) H(2) 2.112 ? . 1_455
O(9) H(3) 2.652 ? . 1_455
O(9) H(13) 3.336 ? . 4_454
O(9) H(15) 3.490 ? . 1_454
O(9) H(16) 3.083 ? . 1_454
O(9) H(17) 3.507 ? . 1_454
O(9) H(24) 3.415 ? . 3_655
O(9) H(26) 2.548 ? . .
N(1) H(7) 3.225 ? . 1_655
N(1) H(10) 3.327 ? . 1_655
N(1) H(23) 2.902 ? . 3_755
N(1) H(24) 3.183 ? . 3_755
N(1) H(27) 2.847 ? . 1_655
N(1) H(28) 3.270 ? . 1_655
N(2) H(10) 3.048 ? . 1_655
N(2) H(23) 2.800 ? . 3_755
N(3) H(14) 3.100 ? . 4_454
N(3) H(27) 3.538 ? . .
N(4) H(5) 3.590 ? . 4_455
N(4) H(14) 2.028 ? . 4_454
N(4) H(15) 2.978 ? . 4_454
N(4) H(27) 2.893 ? . .
N(7) H(4) 3.383 ? . 4_455
N(7) H(6) 3.142 ? . 4_555
N(7) H(7) 3.390 ? . 4_555
N(7) H(8) 3.476 ? . 1_655
N(7) H(9) 3.191 ? . 1_655
N(7) H(10) 3.390 ? . 1_655
N(7) H(27) 3.434 ? . 4_555
N(8) H(10) 3.004 ? . 1_655
N(8) H(18) 3.157 ? . .
N(8) H(20) 3.395 ? . .
N(9) H(10) 3.574 ? . 1_655
N(9) H(12) 3.315 ? . 3_756
N(9) H(18) 1.982 ? . .
N(9) H(19) 3.109 ? . .
N(9) H(20) 2.603 ? . .
N(9) H(21) 2.442 ? . .
N(10) H(11) 3.599 ? . 3_756
N(10) H(12) 2.297 ? . 3_756
N(10) H(18) 2.382 ? . .
N(10) H(18) 3.253 ? . 3_756
N(10) H(19) 1.879 ? . .
N(10) H(20) 3.034 ? . .
N(10) H(20) 3.367 ? . 3_756
N(10) H(21) 1.206 ? . .
N(11) H(12) 2.350 ? . 3_756
N(11) H(18) 1.216 ? . .
N(11) H(19) 3.040 ? . .
N(11) H(20) 1.877 ? . .
N(11) H(21) 2.376 ? . .
N(11) H(21) 3.457 ? . 3_756
N(12) H(12) 3.309 ? . 3_756
N(12) H(18) 2.476 ? . .
N(12) H(19) 2.604 ? . .
N(12) H(20) 3.121 ? . .
N(12) H(21) 1.962 ? . .
N(13) H(22) 3.585 ? . 3_755
N(13) H(23) 3.081 ? . 3_755
N(13) H(19) 3.375 ? . .
N(13) H(21) 3.107 ? . .
N(14) H(22) 3.062 ? . 3_755
N(14) H(23) 3.351 ? . 3_755
N(14) H(28) 3.512 ? . .
C(1) H(10) 2.674 ? . 1_655
C(1) H(23) 2.636 ? . 3_755
C(1) H(24) 3.563 ? . 3_755
C(2) H(23) 3.200 ? . 3_755
C(2) H(24) 3.349 ? . 3_755
C(2) H(27) 3.543 ? . 1_655
C(3) H(7) 3.434 ? . 4_554
C(3) H(8) 3.340 ? . 4_554
C(3) H(13) 3.323 ? . 4_554
C(3) H(15) 2.928 ? . 1_554
C(3) H(27) 3.450 ? . 1_655
C(4) H(23) 3.122 ? . 3_755
C(5) H(8) 3.492 ? . 4_554
C(5) H(14) 3.190 ? . 4_454
C(6) H(2) 3.194 ? . 1_455
C(6) H(3) 3.491 ? . 4_455
C(6) H(4) 3.561 ? . 4_455
C(6) H(5) 2.938 ? . 4_455
C(6) H(14) 2.827 ? . 4_454
C(6) H(15) 3.319 ? . 4_454
C(6) H(27) 3.194 ? . .
C(7) H(4) 3.419 ? . 4_455
C(7) H(5) 3.271 ? . 4_455
C(8) H(1) 3.489 ? . 1_455
C(8) H(4) 3.558 ? . 4_455
C(8) H(5) 3.395 ? . 4_455
C(9) H(1) 3.374 ? . 1_455
C(9) H(5) 3.267 ? . 4_455
C(9) H(6) 3.237 ? . 4_455
C(9) H(16) 3.350 ? . 1_455
C(10) H(18) 3.483 ? . 3_756
C(10) H(19) 3.490 ? . 3_756
C(10) H(21) 3.315 ? . 3_756
C(11) H(3) 3.178 ? . 4_455
C(11) H(4) 3.174 ? . 4_455
C(11) H(10) 3.279 ? . 1_655
C(11) H(27) 3.565 ? . 4_555
C(12) H(9) 2.772 ? . 1_655
C(12) H(10) 3.185 ? . 1_655
C(12) H(18) 2.900 ? . .
C(12) H(20) 2.660 ? . .
C(13) H(3) 3.096 ? . 1_556
C(13) H(9) 3.014 ? . 1_655
C(13) H(24) 2.960 ? . 3_756
C(13) H(28) 3.395 ? . 1_656
C(13) H(18) 3.324 ? . .
C(13) H(20) 2.818 ? . .
C(14) H(9) 3.113 ? . 1_655
C(14) H(10) 2.893 ? . 1_655
C(14) H(18) 2.032 ? . .
C(14) H(20) 2.108 ? . .
C(15) H(9) 3.594 ? . 1_655
C(15) H(10) 3.185 ? . 1_655
C(15) H(12) 3.335 ? . 3_756
C(15) H(19) 3.516 ? . 3_756
C(15) H(20) 1.419 ? . .
C(15) H(21) 3.443 ? . .
C(15) H(21) 3.404 ? . 3_756
C(16) H(12) 3.049 ? . 3_756
C(16) H(18) 3.175 ? . 3_756
C(16) H(20) 3.030 ? . 3_756
C(16) H(21) 0.516 ? . .
C(17) H(9) 3.524 ? . 1_655
C(17) H(10) 3.311 ? . 1_655
C(17) H(12) 3.168 ? . 3_756
C(17) H(18) 0.543 ? . .
C(17) H(19) 3.287 ? . 3_756
C(17) H(21) 3.195 ? . 3_756
C(18) H(12) 3.255 ? . 3_756
C(18) H(18) 3.459 ? . .
C(18) H(18) 3.283 ? . 3_756
C(18) H(19) 1.443 ? . .
C(18) H(20) 3.172 ? . 3_756
C(19) H(23) 3.146 ? . 3_755
C(19) H(19) 2.093 ? . .
C(19) H(20) 3.525 ? . 3_756
C(19) H(21) 1.995 ? . .
C(20) H(22) 3.589 ? . 3_755
C(20) H(23) 3.335 ? . 3_755
C(20) H(19) 2.672 ? . .
C(20) H(21) 2.899 ? . .
C(21) H(17) 2.916 ? . 3_756
C(21) H(19) 2.843 ? . .
C(21) H(21) 3.346 ? . .
C(22) H(22) 3.078 ? . 3_755
C(22) H(23) 3.202 ? . 3_755
C(22) H(27) 3.160 ? . .
C(22) H(28) 3.283 ? . .
H(1) Cl(2) 3.163 ? . 1_655
H(1) O(7) 2.671 ? . 1_655
H(1) O(8) 2.604 ? . 1_655
H(1) C(8) 3.489 ? . 1_655
H(1) C(9) 3.374 ? . 1_655
H(1) H(10) 2.553 ? . 1_655
H(1) H(23) 2.936 ? . 3_755
H(2) O(8) 3.385 ? . 1_655
H(2) O(9) 2.112 ? . 1_655
H(2) C(6) 3.194 ? . 1_655
H(2) H(7) 2.904 ? . 1_655
H(2) H(23) 3.325 ? . 3_755
H(2) H(24) 3.308 ? . 3_755
H(2) H(26) 3.599 ? . 1_655
H(2) H(27) 2.019 ? . 1_655
H(2) H(28) 2.594 ? . 1_655
H(3) O(9) 2.652 ? . 1_655
H(3) C(6) 3.491 ? . 4_554
H(3) C(11) 3.178 ? . 4_554
H(3) C(13) 3.096 ? . 1_554
H(3) H(7) 3.529 ? . 4_554
H(3) H(13) 2.662 ? . 4_554
H(3) H(15) 2.328 ? . 1_554
H(3) H(16) 3.214 ? . 1_554
H(3) H(17) 3.338 ? . 1_554
H(3) H(24) 3.564 ? . 3_755
H(3) H(27) 2.753 ? . 1_655
H(3) H(28) 3.267 ? . 1_655
H(4) Cl(1) 3.200 ? . .
H(4) O(1) 2.777 ? . .
H(4) O(2) 3.597 ? . .
H(4) O(3) 2.842 ? . .
H(4) N(7) 3.383 ? . 4_554
H(4) C(6) 3.561 ? . 4_554
H(4) C(7) 3.419 ? . 4_554
H(4) C(8) 3.558 ? . 4_554
H(4) C(11) 3.174 ? . 4_554
H(4) H(8) 3.398 ? . 4_554
H(4) H(13) 3.124 ? . 4_554
H(4) H(14) 3.482 ? . 4_554
H(5) O(1) 3.061 ? . 4_454
H(5) O(3) 3.583 ? . .
H(5) N(4) 3.590 ? . 4_554
H(5) C(6) 2.938 ? . 4_554
H(5) C(7) 3.271 ? . 4_554
H(5) C(8) 3.395 ? . 4_554
H(5) C(9) 3.267 ? . 4_554
H(5) H(7) 2.660 ? . 4_554
H(5) H(8) 2.501 ? . 4_554
H(5) H(15) 2.710 ? . 1_554
H(6) O(3) 3.070 ? . .
H(6) O(4) 2.729 ? . 4_454
H(6) N(7) 3.142 ? . 4_454
H(6) C(9) 3.237 ? . 4_554
H(6) H(8) 2.599 ? . 4_554
H(6) H(9) 2.996 ? . 4_554
H(6) H(14) 2.673 ? . 4_454
H(6) H(16) 3.499 ? . 4_454
H(7) O(1) 2.495 ? . 1_455
H(7) N(1) 3.225 ? . 1_455
H(7) N(7) 3.390 ? . 4_454
H(7) C(3) 3.434 ? . 4_455
H(7) H(2) 2.904 ? . 1_455
H(7) H(3) 3.529 ? . 4_455
H(7) H(5) 2.660 ? . 4_455
H(7) H(14) 2.705 ? . 4_454
H(7) H(15) 3.091 ? . 4_454
H(7) H(27) 3.272 ? . .
H(8) O(1) 2.719 ? . 1_455
H(8) O(4) 3.461 ? . 1_455
H(8) N(7) 3.476 ? . 1_455
H(8) C(3) 3.340 ? . 4_455
H(8) C(5) 3.492 ? . 4_455
H(8) H(4) 3.398 ? . 4_455
H(8) H(5) 2.501 ? . 4_455
H(8) H(6) 2.599 ? . 4_455
H(9) O(3) 2.978 ? . 4_455
H(9) O(6) 3.270 ? . 3_656
H(9) N(7) 3.191 ? . 1_455
H(9) C(12) 2.772 ? . 1_455
H(9) C(13) 3.014 ? . 1_455
H(9) C(14) 3.113 ? . 1_455
H(9) C(15) 3.594 ? . 1_455
H(9) C(17) 3.524 ? . 1_455
H(9) H(6) 2.996 ? . 4_455
H(9) H(14) 3.522 ? . 1_455
H(9) H(16) 2.396 ? . 1_455
H(9) H(20) 3.569 ? . 1_455
H(10) N(1) 3.327 ? . 1_455
H(10) N(2) 3.048 ? . 1_455
H(10) N(7) 3.390 ? . 1_455
H(10) N(8) 3.004 ? . 1_455
H(10) N(9) 3.574 ? . 1_455
H(10) C(1) 2.674 ? . 1_455
H(10) C(11) 3.279 ? . 1_455
H(10) C(12) 3.185 ? . 1_455
H(10) C(14) 2.893 ? . 1_455
H(10) C(15) 3.185 ? . 1_455
H(10) C(17) 3.311 ? . 1_455
H(10) H(1) 2.553 ? . 1_455
H(10) H(18) 3.586 ? . 1_455
H(11) Cl(2) 3.213 ? . 3_656
H(11) O(2) 3.554 ? . 4_455
H(11) O(6) 2.090 ? . 3_656
H(11) O(7) 3.314 ? . 3_656
H(11) N(10) 3.599 ? . 3_756
H(11) H(21) 3.595 ? . 3_756
H(12) N(9) 3.315 ? . 3_756
H(12) N(10) 2.297 ? . 3_756
H(12) N(11) 2.350 ? . 3_756
H(12) N(12) 3.309 ? . 3_756
H(12) C(15) 3.335 ? . 3_756
H(12) C(16) 3.049 ? . 3_756
H(12) C(17) 3.168 ? . 3_756
H(12) C(18) 3.255 ? . 3_756
H(12) H(18) 3.278 ? . .
H(12) H(18) 2.729 ? . 3_756
H(12) H(19) 2.929 ? . 3_756
H(12) H(20) 3.064 ? . 3_756
H(12) H(21) 2.616 ? . 3_756
H(13) Cl(1) 3.507 ? . .
H(13) O(3) 3.004 ? . .
H(13) O(4) 3.022 ? . .
H(13) O(9) 3.336 ? . 4_555
H(13) C(3) 3.323 ? . 4_455
H(13) H(3) 2.662 ? . 4_455
H(13) H(4) 3.124 ? . 4_455
H(13) H(27) 3.072 ? . 4_555
H(14) O(1) 3.596 ? . 4_455
H(14) O(4) 3.164 ? . .
H(14) N(3) 3.100 ? . 4_555
H(14) N(4) 2.028 ? . 4_555
H(14) C(5) 3.190 ? . 4_555
H(14) C(6) 2.827 ? . 4_555
H(14) H(4) 3.482 ? . 4_455
H(14) H(6) 2.673 ? . 4_555
H(14) H(7) 2.705 ? . 4_555
H(14) H(9) 3.522 ? . 1_655
H(14) H(27) 2.840 ? . 4_555
H(15) O(1) 3.320 ? . 4_455
H(15) O(9) 3.490 ? . 1_656
H(15) N(4) 2.978 ? . 4_555
H(15) C(3) 2.928 ? . 1_556
H(15) C(6) 3.319 ? . 4_555
H(15) H(3) 2.328 ? . 1_556
H(15) H(5) 2.710 ? . 1_556
H(15) H(7) 3.091 ? . 4_555
H(15) H(24) 3.106 ? . 3_756
H(15) H(28) 3.577 ? . 1_656
H(16) O(3) 3.096 ? . 4_555
H(16) O(5) 3.238 ? . 3_756
H(16) O(6) 3.258 ? . 3_756
H(16) O(9) 3.083 ? . 1_656
H(16) C(9) 3.350 ? . 1_655
H(16) H(3) 3.214 ? . 1_556
H(16) H(6) 3.499 ? . 4_555
H(16) H(9) 2.396 ? . 1_655
H(16) H(24) 3.376 ? . 3_756
H(16) H(28) 2.906 ? . 1_656
H(16) H(18) 3.533 ? . .
H(16) H(20) 3.032 ? . .
H(17) O(2) 3.478 ? . 4_455
H(17) O(5) 3.014 ? . 3_756
H(17) O(6) 3.538 ? . 3_756
H(17) O(9) 3.507 ? . 1_656
H(17) C(21) 2.916 ? . 3_756
H(17) H(3) 3.338 ? . 1_556
H(17) H(22) 2.999 ? . 3_756
H(17) H(24) 2.100 ? . 3_756
H(17) H(28) 3.184 ? . 1_656
H(17) H(18) 2.960 ? . .
H(17) H(19) 3.329 ? . 3_756
H(17) H(20) 2.363 ? . .
H(22) O(2) 2.708 ? . 2_745
H(22) O(4) 3.524 ? . 2_745
H(22) N(13) 3.585 ? . 3_755
H(22) N(14) 3.062 ? . 3_755
H(22) C(20) 3.589 ? . 3_755
H(22) C(22) 3.078 ? . 3_755
H(22) H(17) 2.999 ? . 3_756
H(22) H(25) 3.189 ? . 3_755
H(22) H(26) 3.238 ? . 3_755
H(22) H(19) 2.352 ? . .
H(22) H(21) 2.957 ? . .
H(23) O(7) 3.457 ? . 3_655
H(23) N(1) 2.902 ? . 3_755
H(23) N(2) 2.800 ? . 3_755
H(23) N(13) 3.081 ? . 3_755
H(23) N(14) 3.351 ? . 3_755
H(23) C(1) 2.636 ? . 3_755
H(23) C(2) 3.200 ? . 3_755
H(23) C(4) 3.122 ? . 3_755
H(23) C(19) 3.146 ? . 3_755
H(23) C(20) 3.335 ? . 3_755
H(23) C(22) 3.202 ? . 3_755
H(23) H(1) 2.936 ? . 3_755
H(23) H(2) 3.325 ? . 3_755
H(24) O(5) 2.753 ? . .
H(24) O(9) 3.415 ? . 3_655
H(24) N(1) 3.183 ? . 3_755
H(24) C(1) 3.563 ? . 3_755
H(24) C(2) 3.349 ? . 3_755
H(24) C(13) 2.960 ? . 3_756
H(24) H(2) 3.308 ? . 3_755
H(24) H(3) 3.564 ? . 3_755
H(24) H(15) 3.106 ? . 3_756
H(24) H(16) 3.376 ? . 3_756
H(24) H(17) 2.100 ? . 3_756
H(24) H(28) 3.036 ? . 3_655
H(24) H(19) 3.115 ? . .
H(24) H(20) 3.566 ? . 3_756
H(25) Cl(2) 3.035 ? . 3_655
H(25) O(5) 3.454 ? . .
H(25) O(5) 3.037 ? . 3_655
H(25) O(7) 2.036 ? . 3_655
H(25) H(22) 3.189 ? . 3_755
H(25) H(28) 3.160 ? . .
H(26) O(4) 2.737 ? . 4_454
H(26) O(9) 2.548 ? . .
H(26) H(2) 3.599 ? . 1_455
H(26) H(22) 3.238 ? . 3_755
H(26) H(27) 2.272 ? . .
H(26) H(28) 2.638 ? . .
H(27) O(4) 2.560 ? . 4_454
H(27) N(1) 2.847 ? . 1_455
H(27) N(3) 3.538 ? . .
H(27) N(4) 2.893 ? . .
H(27) N(7) 3.434 ? . 4_454
H(27) C(2) 3.543 ? . 1_455
H(27) C(3) 3.450 ? . 1_455
H(27) C(6) 3.194 ? . .
H(27) C(11) 3.565 ? . 4_454
H(27) C(22) 3.160 ? . .
H(27) H(2) 2.019 ? . 1_455
H(27) H(3) 2.753 ? . 1_455
H(27) H(7) 3.272 ? . .
H(27) H(13) 3.072 ? . 4_454
H(27) H(14) 2.840 ? . 4_454
H(27) H(26) 2.272 ? . .
H(28) Cl(2) 3.072 ? . 3_655
H(28) O(4) 3.266 ? . 4_454
H(28) O(5) 1.930 ? . 3_655
H(28) O(7) 3.286 ? . 3_655
H(28) N(1) 3.270 ? . 1_455
H(28) N(14) 3.512 ? . .
H(28) C(13) 3.395 ? . 1_454
H(28) C(22) 3.283 ? . .
H(28) H(2) 2.594 ? . 1_455
H(28) H(3) 3.267 ? . 1_455
H(28) H(15) 3.577 ? . 1_454
H(28) H(16) 2.906 ? . 1_454
H(28) H(17) 3.184 ? . 1_454
H(28) H(24) 3.036 ? . 3_655
H(28) H(25) 3.160 ? . .
H(28) H(26) 2.638 ? . .
H(18) O(6) 2.918 ? . 3_756
H(18) N(8) 3.157 ? . .
H(18) N(9) 1.982 ? . .
H(18) N(10) 2.382 ? . .
H(18) N(10) 3.253 ? . 3_756
H(18) N(11) 1.216 ? . .
H(18) N(12) 2.476 ? . .
H(18) C(10) 3.483 ? . 3_756
H(18) C(12) 2.900 ? . .
H(18) C(13) 3.324 ? . .
H(18) C(14) 2.032 ? . .
H(18) C(15) 0.950 ? . .
H(18) C(16) 3.175 ? . 3_756
H(18) C(17) 0.543 ? . .
H(18) C(18) 3.459 ? . .
H(18) C(18) 3.283 ? . 3_756
H(18) H(10) 3.586 ? . 1_655
H(18) H(12) 3.278 ? . .
H(18) H(12) 2.729 ? . 3_756
H(18) H(16) 3.533 ? . .
H(18) H(17) 2.960 ? . .
H(18) H(19) 3.195 ? . 3_756
H(18) H(21) 3.551 ? . .
H(18) H(21) 3.051 ? . 3_756
H(19) O(2) 2.664 ? . 2_745
H(19) O(7) 3.007 ? . 1_655
H(19) N(9) 3.109 ? . .
H(19) N(10) 1.879 ? . .
H(19) N(11) 3.040 ? . .
H(19) N(12) 2.604 ? . .
H(19) N(13) 3.375 ? . .
H(19) C(10) 3.490 ? . 3_756
H(19) C(15) 3.516 ? . 3_756
H(19) C(16) 0.950 ? . .
H(19) C(17) 3.287 ? . 3_756
H(19) C(18) 1.443 ? . .
H(19) C(19) 2.093 ? . .
H(19) C(20) 2.672 ? . .
H(19) C(21) 2.843 ? . .
H(19) H(12) 2.929 ? . 3_756
H(19) H(17) 3.329 ? . 3_756
H(19) H(22) 2.352 ? . .
H(19) H(24) 3.115 ? . .
H(19) H(18) 3.195 ? . 3_756
H(19) H(20) 2.978 ? . 3_756
H(20) Cl(2) 3.398 ? . 3_756
H(20) O(5) 3.410 ? . 3_756
H(20) O(6) 2.636 ? . 3_756
H(20) N(8) 3.395 ? . .
H(20) N(9) 2.603 ? . .
H(20) N(10) 3.034 ? . .
H(20) N(10) 3.367 ? . 3_756
H(20) N(11) 1.877 ? . .
H(20) N(12) 3.121 ? . .
H(20) C(12) 2.660 ? . .
H(20) C(13) 2.818 ? . .
H(20) C(14) 2.108 ? . .
H(20) C(15) 1.419 ? . .
H(20) C(16) 3.030 ? . 3_756
H(20) C(17) 0.950 ? . .
H(20) C(18) 3.172 ? . 3_756
H(20) C(19) 3.525 ? . 3_756
H(20) H(9) 3.569 ? . 1_655
H(20) H(12) 3.064 ? . 3_756
H(20) H(16) 3.032 ? . .
H(20) H(17) 2.363 ? . .
H(20) H(24) 3.566 ? . 3_756
H(20) H(19) 2.978 ? . 3_756
H(20) H(21) 2.946 ? . 3_756
H(21) O(2) 3.248 ? . 2_745
H(21) O(7) 3.064 ? . 1_655
H(21) N(9) 2.442 ? . .
H(21) N(10) 1.206 ? . .
H(21) N(11) 2.376 ? . .
H(21) N(11) 3.457 ? . 3_756
H(21) N(12) 1.962 ? . .
H(21) N(13) 3.107 ? . .
H(21) C(10) 3.315 ? . 3_756
H(21) C(15) 3.443 ? . .
H(21) C(15) 3.404 ? . 3_756
H(21) C(16) 0.516 ? . .
H(21) C(17) 3.195 ? . 3_756
H(21) C(18) 0.950 ? . .
H(21) C(19) 1.995 ? . .
H(21) C(20) 2.899 ? . .
H(21) C(21) 3.346 ? . .
H(21) H(11) 3.595 ? . 3_756
H(21) H(12) 2.616 ? . 3_756
H(21) H(22) 2.957 ? . .
H(21) H(18) 3.551 ? . .
H(21) H(18) 3.051 ? . 3_756
H(21) H(20) 2.946 ? . 3_756

loop_
_geom_hbond_atom_site_label_D
_geom_hbond_atom_site_label_H
_geom_hbond_atom_site_label_A
_geom_hbond_site_symmetry_D
_geom_hbond_site_symmetry_H
_geom_hbond_site_symmetry_A
_geom_hbond_distance_DA
_geom_hbond_distance_DH
_geom_hbond_distance_HA
_geom_hbond_angle_DHA
_geom_hbond_publ_flag
O(9) H(27) O(4) . . 4_454 2.851(5) 0.874 2.560 100 no
O(9) H(28) O(5) . . 3_655 2.842(4) 0.923 1.930 169 no
N(1) H(2) O(9) . . 1_655 2.861(3) 0.880 2.112 142 no
N(6) H(11) O(6) . . 3_656 2.958(4) 0.880 2.090 169 no
N(7) H(14) N(4) . . 4_555 2.882(3) 0.880 2.028 163 no
N(14) H(25) O(7) . . 3_655 2.900(3) 0.880 2.036 167 no
